data_7157175
loop_
_publ_author_name
'Shang, Yongjia'
'Zuo, Youpeng'
'He, Xinwei'
'Ning, Yi'
'Tang, Qiang'
'Xie, Mengqing'
'Hu, Wangcheng'

_publ_section_title
;
 Substituent-oriented C-N bond formation via N-H insertion or Wolff
 rearrangement of 5-aryl-1H-pyrazoles and diazo compounds
;
_journal_name_full 'Organic &amp; Biomolecular Chemistry'
_journal_paper_doi 10.1039/C9OB01868A
_journal_year 2019
_chemical_formula_sum 'C21 H16 Br N2 O2'
_chemical_formula_weight 408.27
_space_group_IT_number 61
_space_group_name_Hall '-P 2ac 2ab'
_space_group_name_H-M_alt 'P b c a'
_symmetry_cell_setting Orthorhombic'
_symmetry_space_group_name_Hall '-P 2ac 2ab'
_symmetry_space_group_name_H-M 'P b c a'
_atom_sites_solution_hydrogens geom
_atom_sites_solution_primary direct
_atom_sites_solution_secondary difmap
_audit_creation_method SHELXL-97
_audit_update_record
;
2019-05-31 deposited with the CCDC.    2019-10-29 downloaded from the CCDC.
;
_cell_angle_alpha 90.00
_cell_angle_beta 90.00
_cell_angle_gamma 90.00
_cell_formula_units_Z 8
_cell_length_a 11.3784(10)
_cell_length_b 8.5648(7)
_cell_length_c 37.271(3)
_cell_measurement_reflns_used 6386
_cell_measurement_temperature 293(2)
_cell_measurement_theta_max 25.0055
_cell_measurement_theta_min 2.8255
_cell_volume 3632.2(5)
_computing_cell_refinement 'Bruker SAINT'
_computing_data_collection 'Bruker APEX2'
_computing_data_reduction 'Bruker SAINT'
_computing_molecular_graphics 'Bruker SHELXTL'
_computing_publication_material 'Bruker SHELXTL'
_computing_structure_refinement 'SHELXL-97 (Sheldrick, 2008)'
_computing_structure_solution 'SHELXS-97 (Sheldrick, 2008)'
_diffrn_ambient_temperature 293(2)
_diffrn_measured_fraction_theta_full 0.998
_diffrn_measured_fraction_theta_max 0.998
_diffrn_measurement_device_type 'Bruker APEX-II CCD'
_diffrn_measurement_method '\f and \w scans'
_diffrn_radiation_monochromator graphite
_diffrn_radiation_source 'fine-focus sealed tube'
_diffrn_radiation_type MoK\a
_diffrn_radiation_wavelength 0.71073
_diffrn_reflns_av_R_equivalents 0.0666
_diffrn_reflns_av_sigmaI/netI 0.0318
_diffrn_reflns_limit_h_max 13
_diffrn_reflns_limit_h_min -13
_diffrn_reflns_limit_k_max 10
_diffrn_reflns_limit_k_min -10
_diffrn_reflns_limit_l_max 44
_diffrn_reflns_limit_l_min -44
_diffrn_reflns_number 34343
_diffrn_reflns_theta_full 25.38
_diffrn_reflns_theta_max 25.38
_diffrn_reflns_theta_min 1.09
_exptl_absorpt_coefficient_mu 2.281
_exptl_absorpt_correction_T_max 0.6583
_exptl_absorpt_correction_T_min 0.6220
_exptl_crystal_colour colorless
_exptl_crystal_density_diffrn 1.493
_exptl_crystal_density_method 'not measured'
_exptl_crystal_description block
_exptl_crystal_F_000 1656
_exptl_crystal_size_max 0.23
_exptl_crystal_size_mid 0.21
_exptl_crystal_size_min 0.20
_refine_diff_density_max 0.570
_refine_diff_density_min -0.391
_refine_diff_density_rms 0.050
_refine_ls_extinction_method none
_refine_ls_goodness_of_fit_ref 1.029
_refine_ls_hydrogen_treatment mixed
_refine_ls_matrix_type full
_refine_ls_number_parameters 236
_refine_ls_number_reflns 3336
_refine_ls_number_restraints 0
_refine_ls_restrained_S_all 1.029
_refine_ls_R_factor_all 0.0850
_refine_ls_R_factor_gt 0.0474
_refine_ls_shift/su_max 0.000
_refine_ls_shift/su_mean 0.000
_refine_ls_structure_factor_coef Fsqd
_refine_ls_weighting_details 'calc w=1/[\s^2^(Fo^2^)+(0.0453P)^2^+3.6831P] where P=(Fo^2^+2Fc^2^)/3'
_refine_ls_weighting_scheme calc
_refine_ls_wR_factor_gt 0.1059
_refine_ls_wR_factor_ref 0.1228
_reflns_number_gt 2131
_reflns_number_total 3336
_reflns_threshold_expression >2sigma(I)
_cod_data_source_file c9ob01868a2.cif
_cod_data_source_block op_a
_cod_original_sg_symbol_H-M Pbca
_cod_database_code 7157175

loop_
_symmetry_equiv_pos_as_xyz
'x, y, z'
'-x+1/2, -y, z+1/2'
'-x, y+1/2, -z+1/2'
'x+1/2, -y+1/2, -z'
'-x, -y, -z'
'x-1/2, y, -z-1/2'
'x, -y-1/2, z-1/2'
'-x-1/2, y-1/2, z'

loop_
_atom_site_label
_atom_site_type_symbol
_atom_site_fract_x
_atom_site_fract_y
_atom_site_fract_z
_atom_site_U_iso_or_equiv
_atom_site_adp_type
_atom_site_occupancy
_atom_site_symmetry_multiplicity
_atom_site_calc_flag
_atom_site_refinement_flags
Br1 Br 0.47388(5) 0.22845(6) 0.337172(12) 0.0879(2) Uani 1 1 d .
C1 C 0.2587(4) 0.5057(5) 0.53928(11) 0.0675(11) Uani 1 1 d .
H1 H 0.2096 0.5602 0.5548 0.081 Uiso 1 1 calc R
C2 C 0.2552(4) 0.5107(5) 0.50329(10) 0.0691(12) Uani 1 1 d .
H2 H 0.2037 0.5689 0.4892 0.083 Uiso 1 1 calc R
C3 C 0.3440(3) 0.4116(4) 0.49107(9) 0.0433(8) Uani 1 1 d .
C4 C 0.3772(3) 0.3706(4) 0.45429(9) 0.0445(8) Uani 1 1 d .
C5 C 0.3119(3) 0.4231(5) 0.42542(10) 0.0550(10) Uani 1 1 d .
H5 H 0.2475 0.4875 0.4295 0.066 Uiso 1 1 calc R
C6 C 0.3398(3) 0.3826(5) 0.39086(10) 0.0580(10) Uani 1 1 d .
H6 H 0.2952 0.4195 0.3717 0.070 Uiso 1 1 calc R
C7 C 0.4338(4) 0.2875(5) 0.38493(10) 0.0563(10) Uani 1 1 d .
C8 C 0.5019(4) 0.2324(5) 0.41277(10) 0.0597(10) Uani 1 1 d .
H8 H 0.5660 0.1679 0.4084 0.072 Uiso 1 1 calc R
C9 C 0.4727(3) 0.2755(4) 0.44734(10) 0.0525(9) Uani 1 1 d .
H9 H 0.5182 0.2397 0.4664 0.063 Uiso 1 1 calc R
C10 C 0.3858(3) 0.3585(4) 0.58348(8) 0.0407(8) Uani 1 1 d .
C11 C 0.4764(3) 0.2555(4) 0.58644(9) 0.0481(8) Uani 1 1 d .
C12 C 0.5215(4) 0.2014(5) 0.62156(9) 0.0599(10) Uani 1 1 d .
H12A H 0.6066 0.1993 0.6206 0.072 Uiso 1 1 calc R
H12B H 0.4946 0.0954 0.6256 0.072 Uiso 1 1 calc R
C13 C 0.4847(4) 0.2993(7) 0.65236(12) 0.0876(16) Uani 1 1 d .
H13 H 0.5308 0.3949 0.6491 0.105 Uiso 1 1 calc R
C14 C 0.3664(4) 0.3541(5) 0.65083(10) 0.0682(12) Uani 1 1 d .
H14A H 0.3573 0.4366 0.6684 0.082 Uiso 1 1 calc R
H14B H 0.3148 0.2692 0.6579 0.082 Uiso 1 1 calc R
C15 C 0.3260(3) 0.4147(4) 0.61529(10) 0.0517(9) Uani 1 1 d .
C16 C 0.5304(4) 0.2354(5) 0.68796(10) 0.0628(11) Uani 1 1 d .
C17 C 0.6404(4) 0.2785(6) 0.69861(12) 0.0801(13) Uani 1 1 d .
H17 H 0.6840 0.3447 0.6840 0.096 Uiso 1 1 calc R
C18 C 0.6888(5) 0.2278(7) 0.73011(13) 0.0992(17) Uani 1 1 d .
H18 H 0.7636 0.2605 0.7368 0.119 Uiso 1 1 calc R
C19 C 0.6272(6) 0.1299(8) 0.75150(13) 0.1009(18) Uani 1 1 d .
H19 H 0.6596 0.0951 0.7730 0.121 Uiso 1 1 calc R
C20 C 0.5188(6) 0.0829(7) 0.74167(14) 0.0987(17) Uani 1 1 d .
H20 H 0.4767 0.0149 0.7563 0.118 Uiso 1 1 calc R
C21 C 0.4703(4) 0.1357(6) 0.70990(12) 0.0824(13) Uani 1 1 d .
H21 H 0.3954 0.1028 0.7034 0.099 Uiso 1 1 calc R
N1 N 0.3458(2) 0.4079(3) 0.54897(7) 0.0433(7) Uani 1 1 d .
N2 N 0.3988(2) 0.3492(3) 0.51911(7) 0.0425(7) Uani 1 1 d .
O1 O 0.2428(3) 0.5046(4) 0.61409(7) 0.0768(9) Uani 1 1 d .
O4 O 0.5322(2) 0.1927(4) 0.55878(7) 0.0675(8) Uani 1 1 d .
H4 H 0.5063 0.2294 0.5401 0.101 Uiso 1 1 calc R

loop_
_atom_site_aniso_label
_atom_site_aniso_U_11
_atom_site_aniso_U_22
_atom_site_aniso_U_33
_atom_site_aniso_U_23
_atom_site_aniso_U_13
_atom_site_aniso_U_12
Br1 0.1280(5) 0.0885(4) 0.0470(3) -0.0060(2) 0.0037(3) 0.0061(3)
C1 0.068(3) 0.074(3) 0.060(2) -0.001(2) 0.003(2) 0.029(2)
C2 0.075(3) 0.076(3) 0.056(2) 0.006(2) -0.003(2) 0.030(2)
C3 0.041(2) 0.046(2) 0.0432(19) 0.0049(16) -0.0028(16) -0.0042(16)
C4 0.046(2) 0.0407(19) 0.047(2) 0.0053(16) -0.0032(16) -0.0082(17)
C5 0.043(2) 0.068(2) 0.054(2) 0.0122(19) -0.0015(18) -0.0026(19)
C6 0.057(2) 0.071(3) 0.045(2) 0.0124(19) -0.0064(19) -0.010(2)
C7 0.070(3) 0.055(2) 0.043(2) 0.0033(17) 0.0026(19) -0.015(2)
C8 0.067(3) 0.059(2) 0.053(2) -0.0018(18) 0.003(2) 0.0111(19)
C9 0.058(2) 0.054(2) 0.046(2) 0.0024(17) -0.0046(18) 0.0087(19)
C10 0.0393(19) 0.0418(19) 0.0411(18) -0.0033(15) 0.0011(15) -0.0001(16)
C11 0.047(2) 0.056(2) 0.0415(18) -0.0032(15) 0.0046(17) 0.0069(18)
C12 0.067(2) 0.071(3) 0.042(2) -0.0030(18) 0.0009(19) 0.020(2)
C13 0.078(3) 0.140(5) 0.045(2) -0.002(3) -0.004(2) 0.032(3)
C14 0.077(3) 0.079(3) 0.048(2) -0.007(2) 0.010(2) 0.025(2)
C15 0.049(2) 0.052(2) 0.054(2) -0.0094(17) 0.0031(18) 0.0063(19)
C16 0.066(3) 0.084(3) 0.0387(19) -0.004(2) 0.0064(19) 0.017(2)
C17 0.076(3) 0.100(4) 0.064(3) 0.020(3) -0.002(2) 0.001(3)
C18 0.080(3) 0.146(5) 0.073(3) 0.009(3) -0.021(3) 0.005(3)
C19 0.112(5) 0.136(5) 0.055(3) 0.023(3) -0.002(3) 0.031(4)
C20 0.122(5) 0.101(4) 0.073(4) 0.023(3) 0.029(3) 0.000(4)
C21 0.081(3) 0.099(4) 0.068(3) -0.009(3) 0.008(3) -0.008(3)
N1 0.0415(16) 0.0436(16) 0.0449(16) -0.0012(13) -0.0007(13) 0.0049(13)
N2 0.0401(16) 0.0471(16) 0.0402(16) -0.0032(13) 0.0018(13) -0.0014(13)
O1 0.0730(19) 0.096(2) 0.0618(17) -0.0112(15) 0.0051(16) 0.0418(18)
O4 0.0737(18) 0.088(2) 0.0405(14) -0.0062(14) 0.0026(13) 0.0407(16)

loop_
_atom_type_symbol
_atom_type_description
_atom_type_scat_dispersion_real
_atom_type_scat_dispersion_imag
_atom_type_scat_source
C C 0.0033 0.0016 'International Tables Vol C Tables 4.2.6.8 and 6.1.1.4'
H H 0.0000 0.0000 'International Tables Vol C Tables 4.2.6.8 and 6.1.1.4'
N N 0.0061 0.0033 'International Tables Vol C Tables 4.2.6.8 and 6.1.1.4'
O O 0.0106 0.0060 'International Tables Vol C Tables 4.2.6.8 and 6.1.1.4'
Br Br -0.2901 2.4595 'International Tables Vol C Tables 4.2.6.8 and 6.1.1.4'

loop_
_geom_angle_atom_site_label_1
_geom_angle_atom_site_label_2
_geom_angle_atom_site_label_3
_geom_angle
C2 C1 N1 108.0(4)
C2 C1 H1 126.0
N1 C1 H1 126.0
C1 C2 C3 106.6(3)
C1 C2 H2 126.7
C3 C2 H2 126.7
N2 C3 C2 109.1(3)
N2 C3 C4 121.2(3)
C2 C3 C4 129.7(3)
C5 C4 C9 117.9(3)
C5 C4 C3 120.8(3)
C9 C4 C3 121.3(3)
C6 C5 C4 121.6(4)
C6 C5 H5 119.2
C4 C5 H5 119.2
C7 C6 C5 119.0(4)
C7 C6 H6 120.5
C5 C6 H6 120.5
C6 C7 C8 121.6(4)
C6 C7 Br1 119.9(3)
C8 C7 Br1 118.5(3)
C7 C8 C9 118.4(4)
C7 C8 H8 120.8
C9 C8 H8 120.8
C8 C9 C4 121.4(3)
C8 C9 H9 119.3
C4 C9 H9 119.3
C11 C10 N1 120.4(3)
C11 C10 C15 120.3(3)
N1 C10 C15 119.3(3)
O4 C11 C10 124.3(3)
O4 C11 C12 113.2(3)
C10 C11 C12 122.5(3)
C11 C12 C13 114.2(3)
C11 C12 H12A 108.7
C13 C12 H12A 108.7
C11 C12 H12B 108.7
C13 C12 H12B 108.7
H12A C12 H12B 107.6
C14 C13 C12 115.0(4)
C14 C13 C16 118.3(4)
C12 C13 C16 112.0(4)
C14 C13 H13 103.0
C12 C13 H13 103.0
C16 C13 H13 103.0
C13 C14 C15 116.1(4)
C13 C14 H14A 108.3
C15 C14 H14A 108.3
C13 C14 H14B 108.3
C15 C14 H14B 108.3
H14A C14 H14B 107.4
O1 C15 C10 122.9(3)
O1 C15 C14 119.3(3)
C10 C15 C14 117.7(3)
C17 C16 C21 117.0(4)
C17 C16 C13 117.9(4)
C21 C16 C13 125.0(5)
C16 C17 C18 122.2(5)
C16 C17 H17 118.9
C18 C17 H17 118.9
C19 C18 C17 119.6(5)
C19 C18 H18 120.2
C17 C18 H18 120.2
C20 C19 C18 119.9(5)
C20 C19 H19 120.0
C18 C19 H19 120.0
C19 C20 C21 120.0(5)
C19 C20 H20 120.0
C21 C20 H20 120.0
C16 C21 C20 121.1(5)
C16 C21 H21 119.4
C20 C21 H21 119.4
C1 N1 N2 109.6(3)
C1 N1 C10 131.3(3)
N2 N1 C10 119.1(3)
C3 N2 N1 106.6(3)
C11 O4 H4 109.5

loop_
_geom_bond_atom_site_label_1
_geom_bond_atom_site_label_2
_geom_bond_distance
Br1 C7 1.906(4)
C1 C2 1.343(5)
C1 N1 1.347(4)
C1 H1 0.9300
C2 C3 1.396(5)
C2 H2 0.9300
C3 N2 1.329(4)
C3 C4 1.465(5)
C4 C5 1.383(5)
C4 C9 1.383(5)
C5 C6 1.371(5)
C5 H5 0.9300
C6 C7 1.363(5)
C6 H6 0.9300
C7 C8 1.378(5)
C8 C9 1.381(5)
C8 H8 0.9300
C9 H9 0.9300
C10 C11 1.361(5)
C10 N1 1.428(4)
C10 C15 1.449(5)
C11 O4 1.325(4)
C11 C12 1.481(5)
C12 C13 1.481(6)
C12 H12A 0.9700
C12 H12B 0.9700
C13 C14 1.426(6)
C13 C16 1.527(6)
C13 H13 0.9800
C14 C15 1.495(5)
C14 H14A 0.9700
C14 H14B 0.9700
C15 O1 1.221(4)
C16 C17 1.364(6)
C16 C21 1.366(6)
C17 C18 1.368(6)
C17 H17 0.9300
C18 C19 1.353(7)
C18 H18 0.9300
C19 C20 1.348(7)
C19 H19 0.9300
C20 C21 1.382(7)
C20 H20 0.9300
C21 H21 0.9300
N1 N2 1.362(4)
O4 H4 0.8200
